data_7235419
loop_
_publ_author_name
'Williams, Edward R.'
'Marshall, Kayleigh'
'Weller, Mark T.'

_publ_section_title
;
 Copper(ii) chlorofluorophosphate: a new layered square-net for
 intercalating amines
;
_journal_issue 1
_journal_name_full CrystEngComm
_journal_page_first 160
_journal_paper_doi 10.1039/C4CE01126K
_journal_volume 17
_journal_year 2015
_chemical_formula_sum 'Cl Cu4 F4 H4 N O12 P4'
_chemical_formula_weight 699.57
_space_group_IT_number 129
_space_group_name_Hall '-P 4a 2a'
_space_group_name_H-M_alt 'P 4/n m m :2'
_symmetry_cell_setting tetragonal
_symmetry_Int_Tables_number 129
_symmetry_space_group_name_Hall '-P 4a 2a'
_symmetry_space_group_name_H-M 'P 4/n m m :2'
_atom_sites_solution_hydrogens difmap
_audit_creation_date 2014-04-04T14:38:46-00:00
_audit_creation_method 'WinGX routine CIF_UPDATE'
_cell_angle_alpha 90
_cell_angle_beta 90
_cell_angle_gamma 90
_cell_formula_units_Z 2
_cell_length_a 9.8043(10)
_cell_length_b 9.8043(10)
_cell_length_c 7.4487(11)
_cell_measurement_temperature 120(2)
_cell_volume 716.00(15)
_computing_structure_refinement 'SHELXL-2013 (Sheldrick, 2013)'
_diffrn_ambient_temperature 120(2)
_diffrn_measured_fraction_theta_full 0.998
_diffrn_measured_fraction_theta_max 0.994
_diffrn_radiation_type MoK\a
_diffrn_radiation_wavelength 0.71073
_diffrn_reflns_av_R_equivalents 0.1857
_diffrn_reflns_Laue_measured_fraction_full 0.998
_diffrn_reflns_Laue_measured_fraction_max 0.994
_diffrn_reflns_limit_h_max 9
_diffrn_reflns_limit_h_min -8
_diffrn_reflns_limit_k_max 12
_diffrn_reflns_limit_k_min 0
_diffrn_reflns_limit_l_max 9
_diffrn_reflns_limit_l_min -7
_diffrn_reflns_number 1478
_diffrn_reflns_point_group_measured_fraction_full 0.998
_diffrn_reflns_point_group_measured_fraction_max 0.994
_diffrn_reflns_theta_full 25.242
_diffrn_reflns_theta_max 27.778
_diffrn_reflns_theta_min 2.938
_exptl_absorpt_coefficient_mu 6.608
_exptl_absorpt_correction_type none
_exptl_crystal_colour blue
_exptl_crystal_density_diffrn 3.245
_exptl_crystal_description plate
_exptl_crystal_F_000 672
_refine_diff_density_max 1.403
_refine_diff_density_min -1.177
_refine_diff_density_rms 0.307
_refine_ls_extinction_method none
_refine_ls_goodness_of_fit_ref 1.183
_refine_ls_hydrogen_treatment refxyz
_refine_ls_matrix_type full
_refine_ls_number_parameters 35
_refine_ls_number_reflns 512
_refine_ls_number_restraints 1
_refine_ls_restrained_S_all 1.213
_refine_ls_R_factor_all 0.2178
_refine_ls_R_factor_gt 0.1203
_refine_ls_shift/su_max 0.115
_refine_ls_shift/su_mean 0.031
_refine_ls_structure_factor_coef Fsqd
_refine_ls_weighting_details 'w=1/[\s^2^(Fo^2^)+(0.0552P)^2^] where P=(Fo^2^+2Fc^2^)/3'
_refine_ls_weighting_scheme calc
_refine_ls_wR_factor_gt 0.1817
_refine_ls_wR_factor_ref 0.2272
_reflns_number_gt 268
_reflns_number_total 512
_reflns_threshold_expression 'I > 2\s(I)'
_cod_data_source_file c4ce01126k2.cif
_cod_data_source_block 2010erw52detwin2
_cod_original_cell_volume 716.00(18)
_cod_original_sg_symbol_H-M 'P 4/n m m'
_cod_original_formula_sum 'Cl1.00 Cu4.00 F4.00 H4.00 N1.00 O12 P4.00'
_cod_database_code 7235419

loop_
_symmetry_equiv_pos_as_xyz
'x, y, z'
'-x+1/2, -y+1/2, z'
'-y+1/2, x, z'
'y, -x+1/2, z'
'-x, y+1/2, -z'
'x+1/2, -y, -z'
'y+1/2, x+1/2, -z'
'-y, -x, -z'
'-x, -y, -z'
'x-1/2, y-1/2, -z'
'y-1/2, -x, -z'
'-y, x-1/2, -z'
'x, -y-1/2, z'
'-x-1/2, y, z'
'-y-1/2, -x-1/2, z'
'y, x, z'

loop_
_atom_site_label
_atom_site_type_symbol
_atom_site_fract_x
_atom_site_fract_y
_atom_site_fract_z
_atom_site_U_iso_or_equiv
_atom_site_adp_type
_atom_site_occupancy
_atom_site_calc_flag
O1 O 0.9247(12) 0.3888(12) 0.770(2) 0.019(3) Uiso 1 d
O2 O 0.8949(10) 0.6051(10) 0.942(2) 0.012(4) Uani 1 d
F2 F 0.8930(12) 0.6070(12) 0.605(3) 0.054(5) Uani 1 d
P3 P 0.9612(5) 0.5388(5) 0.7785(10) 0.0144(14) Uani 1 d
Cl2 Cl 1.25 0.25 0.7250(18) 0.009(3) Uani 1 d
Cu1 Cu 1.0196(3) 0.25 0.9089(4) 0.0117(8) Uani 1 d
N1 N 1.25 0.75 0.5 0.013(10) Uiso 1 d
H1 H 1.16(3) 0.75 0.59(4) 0.03 Uiso 1 d

loop_
_atom_site_aniso_label
_atom_site_aniso_U_11
_atom_site_aniso_U_22
_atom_site_aniso_U_33
_atom_site_aniso_U_23
_atom_site_aniso_U_13
_atom_site_aniso_U_12
O2 0.009(5) 0.009(5) 0.019(10) -0.004(6) 0.004(6) 0.001(7)
F2 0.069(8) 0.069(8) 0.024(9) 0.004(8) -0.004(8) 0.027(11)
P3 0.015(2) 0.015(2) 0.013(3) 0.002(2) -0.002(2) 0.007(3)
Cl2 0.006(3) 0.006(3) 0.014(6) 0 0 0
Cu1 0.0076(16) 0.0169(17) 0.0106(14) 0 -0.0006(16) 0

loop_
_atom_type_symbol
_atom_type_description
_atom_type_scat_dispersion_real
_atom_type_scat_dispersion_imag
_atom_type_scat_source
O O 0.0106 0.006 'International Tables Vol C Tables 4.2.6.8 and 6.1.1.4'
F F 0.0171 0.0103 'International Tables Vol C Tables 4.2.6.8 and 6.1.1.4'
P P 0.1023 0.0942 'International Tables Vol C Tables 4.2.6.8 and 6.1.1.4'
Cl Cl 0.1484 0.1585 'International Tables Vol C Tables 4.2.6.8 and 6.1.1.4'
Cu Cu 0.3201 1.2651 'International Tables Vol C Tables 4.2.6.8 and 6.1.1.4'
N N 0.0061 0.0033 'International Tables Vol C Tables 4.2.6.8 and 6.1.1.4'
H H 0 0 'International Tables Vol C Tables 4.2.6.8 and 6.1.1.4'

loop_
_geom_angle_atom_site_label_1
_geom_angle_atom_site_label_2
_geom_angle_atom_site_label_3
_geom_angle
_geom_angle_site_symmetry_1
_geom_angle_site_symmetry_3
P3 O1 Cu1 122.8(8) . .
P3 O2 Cu1 124.8(4) . 9_767
P3 O2 Cu1 124.8(4) . 12_657
Cu1 O2 Cu1 106.8(8) 9_767 12_657
O1 P3 O1 117.2(10) 15_775 .
O1 P3 O2 110.4(7) 15_775 .
O1 P3 O2 110.4(7) . .
O1 P3 F2 105.7(7) 15_775 .
O1 P3 F2 105.7(7) . .
O2 P3 F2 106.8(10) . .
Cu1 Cl2 Cu1 74.4(2) . 4_665
Cu1 Cl2 Cu1 117.6(5) . 2_755
Cu1 Cl2 Cu1 74.4(2) 4_665 2_755
Cu1 Cl2 Cu1 74.4(2) . 3_645
Cu1 Cl2 Cu1 117.6(5) 4_665 3_645
Cu1 Cl2 Cu1 74.4(2) 2_755 3_645
O1 Cu1 O1 88.6(8) . 13_565
O1 Cu1 O2 90.0(6) . 9_767
O1 Cu1 O2 176.3(6) 13_565 9_767
O1 Cu1 O2 176.3(6) . 11_667
O1 Cu1 O2 90.0(6) 13_565 11_667
O2 Cu1 O2 91.1(9) 9_767 11_667
O1 Cu1 Cl2 97.6(5) . .
O1 Cu1 Cl2 97.6(5) 13_565 .
O2 Cu1 Cl2 86.0(4) 9_767 .
O2 Cu1 Cl2 86.0(4) 11_667 .

loop_
_geom_bond_atom_site_label_1
_geom_bond_atom_site_label_2
_geom_bond_distance
_geom_bond_site_symmetry_2
O1 P3 1.515(12) .
O1 Cu1 1.948(13) .
O2 P3 1.524(17) .
O2 Cu1 1.990(10) 9_767
O2 Cu1 1.990(10) 12_657
F2 P3 1.60(2) .
P3 O1 1.515(12) 15_775
Cl2 Cu1 2.642(8) .
Cl2 Cu1 2.642(8) 4_665
Cl2 Cu1 2.642(8) 2_755
Cl2 Cu1 2.642(8) 3_645
Cu1 O1 1.948(13) 13_565
Cu1 O2 1.990(11) 9_767
Cu1 O2 1.990(10) 11_667
